data_7204390
loop_
_publ_author_name
'Uruichi, M.'
'Yakushi, K.'
'Shirahata, T.'
'Takahashi, K.'
'Mori, T.'
'Nakamura, T.'

_publ_section_title
;
 Structural phase transition in quasi-one-dimensional conductors
 (BDTFP)2X(PhCl)0.5 (X = PF6 and AsF6) [BDTFP =
 5,7-bis(1,3-dithiol-2-ylidene)-5,7-dihydrofuro[3,4-b]pyrazine; PhCl =
 chlorobenzene]
;
_journal_issue 9
_journal_name_full 'Journal of Materials Chemistry'
_journal_page_first 2696
_journal_paper_doi 10.1039/b202259c
_journal_volume 12
_journal_year 2002
_chemical_formula_moiety '4(C12 H6 N2 O S4), C6 H5 Cl, 2(F6 P)'
_chemical_formula_sum 'C54 H29 Cl F12 N8 O4 P2 S16'
_chemical_formula_weight 1692.22
_space_group_IT_number 2
_symmetry_cell_setting triclinic
_symmetry_Int_Tables_number 2
_symmetry_space_group_name_Hall '-P 1'
_symmetry_space_group_name_H-M 'P -1'
_audit_creation_date 'Thu Dec 22 14:35:58 2000'
_audit_creation_method 'from TEXRAY.INF file'
_cell_angle_alpha 100.911(9)
_cell_angle_beta 101.81(2)
_cell_angle_gamma 97.25(2)
_cell_formula_units_Z 1
_cell_length_a 15.438(5)
_cell_length_b 16.147(2)
_cell_length_c 6.9811(8)
_cell_measurement_reflns_used 80
_cell_measurement_temperature 290.0
_cell_measurement_theta_max 25.5
_cell_volume 1647.8(6)
_computing_cell_refinement PROCESS
_computing_data_collection PROCESS
_computing_data_reduction 'teXsan Ver. 1.11'
_computing_publication_material 'teXsan Ver. 1.11'
_computing_structure_refinement 'teXsan Ver. 1.10'
_computing_structure_solution SHELXS86
_diffrn_detector_area_resol_mean 10.00
_diffrn_measured_fraction_theta_full 0.7226
_diffrn_measured_fraction_theta_max 0.7226
_diffrn_measurement_device_type 'Rigaku RAXIS-IV Imaging Plate'
_diffrn_measurement_method \w
_diffrn_radiation_type 'Mo K\a'
_diffrn_radiation_wavelength 0.7107
_diffrn_reflns_av_R_equivalents 0.032
_diffrn_reflns_limit_h_max 18
_diffrn_reflns_limit_h_min 0
_diffrn_reflns_limit_k_max 19
_diffrn_reflns_limit_k_min -19
_diffrn_reflns_limit_l_max 8
_diffrn_reflns_limit_l_min -8
_diffrn_reflns_number 4506
_diffrn_reflns_theta_full 25.57
_diffrn_reflns_theta_max 25.57
_exptl_absorpt_coefficient_mu 0.701
_exptl_absorpt_correction_type none
_exptl_crystal_colour black
_exptl_crystal_density_diffrn 1.705
_exptl_crystal_density_method 'not measured'
_exptl_crystal_description needle
_exptl_crystal_F_000 852.00
_exptl_crystal_size_max 0.500
_exptl_crystal_size_mid 0.100
_exptl_crystal_size_min 0.050
_refine_diff_density_max 0.41
_refine_diff_density_min -0.46
_refine_ls_extinction_coef 0.0223(4)
_refine_ls_extinction_method 'Zachariasen(1967) type 2 Gaussian isotropic'
_refine_ls_goodness_of_fit_ref 1.656
_refine_ls_hydrogen_treatment calc
_refine_ls_number_parameters 443
_refine_ls_number_reflns 2850
_refine_ls_R_factor_gt 0.0473
_refine_ls_shift/su_max 4.2515
_refine_ls_structure_factor_coef F
_refine_ls_weighting_details 'w = 1/[\s^2^(Fo) + 0.00002|Fo|^2^]'
_refine_ls_weighting_scheme calc
_refine_ls_wR_factor_ref 0.0502
_reflns_number_gt 2850
_reflns_number_total 1482
_reflns_threshold_expression F^2^>3.0\s(F^2^)
_cod_data_source_file b202259c.txt
_cod_data_source_block b2prt
_cod_original_cell_volume 1647.7(6)
_cod_original_sg_symbol_Hall '-P 1         '
_cod_original_sg_symbol_H-M 'P -1         '
_cod_original_formula_sum 'C54 H29 Cl F12 N8 O4 P2 S16 '
_cod_database_code 7204390

loop_
_symmetry_equiv_pos_as_xyz
x,y,z
-x,-y,-z

loop_
_atom_site_label
_atom_site_type_symbol
_atom_site_fract_x
_atom_site_fract_y
_atom_site_fract_z
_atom_site_U_iso_or_equiv
_atom_site_adp_type
_atom_site_occupancy
_atom_site_calc_flag
_atom_site_refinement_flags
_atom_site_disorder_assembly
_atom_site_disorder_group
Cl(1) Cl -0.0032(4) 0.3820(4) 0.7187(9) 0.173(2) Uani 0.50 d P . .
S(1) S 0.77214(9) 0.43543(10) 0.4395(2) 0.0510(4) Uani 1.00 d . . .
S(2) S 0.57738(9) 0.42570(10) 0.3592(2) 0.0515(4) Uani 1.00 d . . .
S(3) S 0.88245(10) 0.1450(1) 0.3701(2) 0.0561(5) Uani 1.00 d . . .
S(4) S 0.7415(1) -0.0050(1) 0.2713(2) 0.0610(5) Uani 1.00 d . . .
S(5) S 0.78919(9) 0.5190(1) 0.9820(2) 0.0572(5) Uani 1.00 d . . .
S(6) S 0.59446(9) 0.5065(1) 0.8928(2) 0.0557(5) Uani 1.00 d . . .
S(7) S 0.9020(1) 0.2300(1) 0.9216(2) 0.0693(5) Uani 1.00 d . . .
S(8) S 0.7641(1) 0.0768(1) 0.8051(2) 0.0695(5) Uani 1.00 d . . .
P(1) P 0.1853(1) 0.2043(1) 0.3419(3) 0.0721(6) Uani 1.00 d . . .
F(1) F 0.2751(3) 0.2657(3) 0.3685(8) 0.142(2) Uani 1.00 d . . .
F(2) F 0.1308(3) 0.2703(3) 0.2676(9) 0.162(2) Uani 1.00 d . . .
F(3) F 0.0975(3) 0.1440(3) 0.3256(9) 0.157(2) Uani 1.00 d . . .
F(4) F 0.2393(3) 0.1347(3) 0.4021(9) 0.160(2) Uani 1.00 d . . .
F(5) F 0.1863(4) 0.2440(5) 0.5582(8) 0.239(3) Uani 1.00 d . . .
F(6) F 0.1855(4) 0.1681(4) 0.1251(7) 0.197(3) Uani 1.00 d . . .
O(1) O 0.7340(2) 0.2460(2) 0.3578(5) 0.044(1) Uani 1.00 d . . .
O(2) O 0.7520(2) 0.3281(2) 0.8967(5) 0.050(1) Uani 1.00 d . . .
N(1) N 0.4938(3) 0.2270(3) 0.2589(7) 0.057(1) Uani 1.00 d . . .
N(2) N 0.5565(3) 0.0646(3) 0.2377(6) 0.059(2) Uani 1.00 d . . .
N(3) N 0.5117(3) 0.3089(3) 0.7887(6) 0.058(2) Uani 1.00 d . . .
N(4) N 0.5750(3) 0.1468(3) 0.7606(6) 0.064(2) Uani 1.00 d . . .
C(1) C 0.7306(4) 0.5309(4) 0.4589(8) 0.057(2) Uani 1.00 d . . .
C(2) C 0.6428(4) 0.5277(3) 0.4228(8) 0.055(2) Uani 1.00 d . . .
C(3) C 0.6682(3) 0.3721(3) 0.3764(6) 0.039(1) Uani 1.00 d . . .
C(4) C 0.6578(3) 0.2852(3) 0.3425(7) 0.042(2) Uani 1.00 d . . .
C(5) C 0.5808(3) 0.2190(4) 0.2903(7) 0.047(2) Uani 1.00 d . . .
C(6) C 0.6115(3) 0.1405(3) 0.2792(7) 0.046(2) Uani 1.00 d . . .
C(7) C 0.7069(4) 0.1577(3) 0.3195(7) 0.045(2) Uani 1.00 d . . .
C(8) C 0.7689(3) 0.1056(4) 0.3210(7) 0.047(2) Uani 1.00 d . . .
C(9) C 0.9151(4) 0.0446(4) 0.3419(8) 0.062(2) Uani 1.00 d . . .
C(10) C 0.8502(4) -0.0224(4) 0.2984(8) 0.061(2) Uani 1.00 d . . .
C(11) C 0.4390(4) 0.1502(4) 0.2141(9) 0.068(2) Uani 1.00 d . . .
C(12) C 0.4708(4) 0.0731(4) 0.2076(9) 0.066(2) Uani 1.00 d . . .
C(13) C 0.7459(4) 0.6130(4) 0.9935(9) 0.070(2) Uani 1.00 d . . .
C(14) C 0.6579(4) 0.6078(4) 0.9507(8) 0.065(2) Uani 1.00 d . . .
C(15) C 0.6858(3) 0.4527(4) 0.9107(7) 0.046(2) Uani 1.00 d . . .
C(16) C 0.6761(3) 0.3667(4) 0.8770(7) 0.046(2) Uani 1.00 d . . .
C(17) C 0.5988(3) 0.3010(4) 0.8241(7) 0.047(2) Uani 1.00 d . . .
C(18) C 0.6302(4) 0.2223(4) 0.8088(7) 0.056(2) Uani 1.00 d . . .
C(19) C 0.7251(4) 0.2390(4) 0.8536(7) 0.049(2) Uani 1.00 d . . .
C(20) C 0.7890(4) 0.1879(4) 0.8598(7) 0.053(2) Uani 1.00 d . . .
C(21) C 0.9380(4) 0.1318(4) 0.8949(9) 0.073(2) Uani 1.00 d . . .
C(22) C 0.8752(4) 0.0624(4) 0.8413(8) 0.074(2) Uani 1.00 d . . .
C(23) C 0.4577(4) 0.2336(5) 0.7409(9) 0.076(2) Uani 1.00 d . . .
C(24) C 0.4882(4) 0.1540(5) 0.7265(9) 0.079(2) Uani 1.00 d . . .
C(25) C 0.0006(6) 0.4475(8) 0.621(2) 0.172(5) Uani 1.00 d . . .
C(26) C 0.0076(6) 0.4133(7) 0.426(2) 0.225(5) Uani 1.00 d . . .
C(27) C -0.0062(5) 0.5305(8) 0.679(1) 0.170(4) Uani 1.00 d . . .
H(1) H 0.7728 0.5847 0.4927 0.0608 Uiso 1.00 calc . . .
H(2) H 0.6180 0.5786 0.4288 0.0623 Uiso 1.00 calc . . .
H(3) H 0.9790 0.0382 0.3578 0.0676 Uiso 1.00 calc . . .
H(4) H 0.8651 -0.0820 0.2800 0.0565 Uiso 1.00 calc . . .
H(5) H 0.3736 0.1497 0.1924 0.0624 Uiso 1.00 calc . . .
H(6) H 0.4253 0.0224 0.1805 0.0615 Uiso 1.00 calc . . .
H(7) H 0.7868 0.6691 1.0386 0.0738 Uiso 1.00 calc . . .
H(8) H 0.6292 0.6596 0.9587 0.0747 Uiso 1.00 calc . . .
H(9) H 1.0018 0.1247 0.9110 0.0871 Uiso 1.00 calc . . .
H(10) H 0.8888 0.0048 0.8205 0.0956 Uiso 1.00 calc . . .
H(11) H 0.3907 0.2309 0.7240 0.0783 Uiso 1.00 calc . . .
H(12) H 0.4424 0.1033 0.6799 0.0834 Uiso 1.00 calc . . .
H(13) H 0.0105 0.3457 0.4194 0.0778 Uiso 1.00 calc . . .
H(14) H -0.0055 0.5445 0.8326 0.0778 Uiso 1.00 calc . . .

loop_
_atom_site_aniso_label
_atom_site_aniso_U_11
_atom_site_aniso_U_22
_atom_site_aniso_U_33
_atom_site_aniso_U_12
_atom_site_aniso_U_13
_atom_site_aniso_U_23
Cl(1) 0.152(5) 0.137(5) 0.199(5) -0.057(4) -0.013(4) 0.072(4)
S(1) 0.0471(8) 0.0437(9) 0.0580(8) 0.0004(7) 0.0084(7) 0.0100(7)
S(2) 0.0509(8) 0.0448(9) 0.0596(8) 0.0140(7) 0.0101(7) 0.0128(7)
S(3) 0.0571(9) 0.052(1) 0.0616(9) 0.0113(8) 0.0132(7) 0.0183(8)
S(4) 0.072(1) 0.0393(9) 0.0748(10) 0.0115(8) 0.0217(8) 0.0136(8)
S(5) 0.0505(9) 0.051(1) 0.0673(9) 0.0003(8) 0.0128(7) 0.0125(8)
S(6) 0.0539(9) 0.057(1) 0.0611(9) 0.0169(8) 0.0159(7) 0.0182(8)
S(7) 0.079(1) 0.056(1) 0.076(1) 0.0197(9) 0.0207(8) 0.0150(9)
S(8) 0.112(1) 0.043(1) 0.0546(9) 0.0137(9) 0.0221(9) 0.0119(8)
P(1) 0.064(1) 0.038(1) 0.111(1) 0.0044(9) 0.0161(10) 0.0145(10)
F(1) 0.091(3) 0.071(3) 0.261(6) -0.008(2) 0.015(3) 0.068(3)
F(2) 0.092(3) 0.096(4) 0.327(7) 0.046(3) 0.045(4) 0.101(4)
F(3) 0.067(3) 0.100(4) 0.315(6) -0.002(3) 0.035(3) 0.092(4)
F(4) 0.096(3) 0.091(3) 0.307(6) 0.009(3) 0.017(4) 0.113(4)
F(5) 0.292(7) 0.274(9) 0.118(4) -0.017(6) 0.086(4) -0.040(5)
F(6) 0.252(6) 0.207(7) 0.119(4) 0.061(5) 0.043(4) -0.009(4)
O(1) 0.043(2) 0.039(2) 0.051(2) 0.009(2) 0.008(2) 0.013(2)
O(2) 0.054(2) 0.040(2) 0.057(2) 0.010(2) 0.012(2) 0.010(2)
N(1) 0.047(3) 0.052(3) 0.072(3) 0.007(2) 0.014(2) 0.013(3)
N(2) 0.065(3) 0.036(3) 0.072(3) 0.000(3) 0.021(2) 0.006(2)
N(3) 0.054(3) 0.056(3) 0.055(3) -0.004(3) 0.009(2) 0.006(2)
N(4) 0.086(4) 0.043(3) 0.057(3) -0.008(3) 0.017(3) 0.010(2)
C(1) 0.065(4) 0.042(4) 0.061(3) -0.001(3) 0.015(3) 0.014(3)
C(2) 0.078(4) 0.033(3) 0.058(3) 0.014(3) 0.015(3) 0.015(3)
C(3) 0.049(3) 0.040(3) 0.028(2) 0.010(3) 0.008(2) 0.007(2)
C(4) 0.045(3) 0.039(3) 0.046(3) 0.010(3) 0.011(2) 0.013(3)
C(5) 0.051(3) 0.040(4) 0.049(3) 0.002(3) 0.014(2) 0.006(3)
C(6) 0.057(3) 0.038(3) 0.043(3) 0.004(3) 0.018(2) 0.004(3)
C(7) 0.058(3) 0.037(3) 0.042(3) 0.008(3) 0.015(2) 0.009(3)
C(8) 0.057(3) 0.039(3) 0.049(3) 0.007(3) 0.013(3) 0.019(3)
C(9) 0.070(4) 0.066(4) 0.063(4) 0.031(3) 0.024(3) 0.022(3)
C(10) 0.080(4) 0.044(4) 0.073(4) 0.029(3) 0.028(3) 0.027(3)
C(11) 0.049(3) 0.066(5) 0.084(4) 0.002(3) 0.021(3) 0.001(4)
C(12) 0.065(4) 0.044(4) 0.083(4) -0.005(3) 0.024(3) 0.003(3)
C(13) 0.091(5) 0.042(4) 0.072(4) -0.001(4) 0.022(3) 0.003(3)
C(14) 0.081(4) 0.043(4) 0.073(4) 0.018(3) 0.025(3) 0.010(3)
C(15) 0.041(3) 0.049(4) 0.045(3) 0.005(3) 0.008(2) 0.011(3)
C(16) 0.052(3) 0.044(4) 0.038(3) 0.004(3) 0.006(2) 0.006(3)
C(17) 0.057(3) 0.046(4) 0.033(3) -0.003(3) 0.009(2) 0.006(3)
C(18) 0.073(4) 0.046(4) 0.042(3) -0.005(3) 0.007(3) 0.008(3)
C(19) 0.064(4) 0.040(3) 0.044(3) 0.004(3) 0.014(3) 0.009(3)
C(20) 0.079(4) 0.042(4) 0.043(3) 0.013(3) 0.021(3) 0.012(3)
C(21) 0.101(5) 0.067(5) 0.063(4) 0.037(4) 0.026(3) 0.018(3)
C(22) 0.116(5) 0.063(4) 0.051(3) 0.044(4) 0.027(3) 0.007(3)
C(23) 0.063(4) 0.083(5) 0.070(4) -0.017(4) 0.009(3) 0.014(4)
C(24) 0.081(5) 0.073(5) 0.066(4) -0.032(4) 0.011(3) 0.009(4)
C(25) 0.062(6) 0.16(1) 0.23(1) -0.006(7) -0.027(7) -0.013(9)
C(26) 0.066(6) 0.16(1) 0.35(2) 0.043(6) -0.039(8) -0.108(10)
C(27) 0.060(5) 0.22(1) 0.160(7) 0.025(6) 0.004(5) -0.112(6)

loop_
_atom_type_symbol
_atom_type_description
_atom_type_scat_dispersion_real
_atom_type_scat_dispersion_imag
_atom_type_scat_source
C C 0.003 0.002
;International Tables for Crystallography
(1992, Vol. C, Tables 4.2.6.8 and 6.1.1.1)
;
H H 0.000 0.000
;International Tables for Crystallography
(1992, Vol. C, Table 6.1.1.2)
;
O O 0.011 0.006
;International Tables for Crystallography
(1992, Vol. C, Tables 4.2.6.8 and 6.1.1.1)
;
N N 0.006 0.003
;International Tables for Crystallography
(1992, Vol. C, Tables 4.2.6.8 and 6.1.1.1)
;
S S 0.125 0.123
;International Tables for Crystallography
(1992, Vol. C, Tables 4.2.6.8 and 6.1.1.1)
;
P P 0.102 0.094
;International Tables for Crystallography
(1992, Vol. C, Tables 4.2.6.8 and 6.1.1.1)
;
F F 0.017 0.010
;International Tables for Crystallography
(1992, Vol. C, Tables 4.2.6.8 and 6.1.1.1)
;
Cl Cl 0.148 0.159
;International Tables for Crystallography
(1992, Vol. C, Tables 4.2.6.8 and 6.1.1.1)
;

loop_
_geom_angle_atom_site_label_1
_geom_angle_atom_site_label_2
_geom_angle_atom_site_label_3
_geom_angle
_geom_angle_site_symmetry_1
_geom_angle_site_symmetry_2
_geom_angle_site_symmetry_3
_geom_angle_publ_flag
C(1) S(1) C(3) 94.5(3) . . . yes
C(2) S(2) C(3) 94.8(3) . . . yes
C(8) S(3) C(9) 95.1(3) . . . yes
C(8) S(4) C(10) 95.2(3) . . . yes
C(13) S(5) C(15) 95.1(3) . . . yes
C(14) S(6) C(15) 95.5(3) . . . yes
C(20) S(7) C(21) 95.5(3) . . . yes
C(20) S(8) C(22) 95.0(3) . . . yes
F(1) P(1) F(2) 91.2(3) . . . yes
F(1) P(1) F(3) 177.5(3) . . . yes
F(1) P(1) F(4) 89.5(3) . . . yes
F(1) P(1) F(5) 87.9(3) . . . yes
F(1) P(1) F(6) 90.5(3) . . . yes
F(2) P(1) F(3) 89.9(3) . . . yes
F(2) P(1) F(4) 176.2(3) . . . yes
F(2) P(1) F(5) 90.7(4) . . . yes
F(2) P(1) F(6) 87.9(4) . . . yes
F(3) P(1) F(4) 89.6(3) . . . yes
F(3) P(1) F(5) 89.8(3) . . . yes
F(3) P(1) F(6) 91.8(3) . . . yes
F(4) P(1) F(5) 93.1(4) . . . yes
F(4) P(1) F(6) 88.3(3) . . . yes
F(5) P(1) F(6) 177.9(4) . . . yes
C(4) O(1) C(7) 108.8(4) . . . yes
C(16) O(2) C(19) 109.0(4) . . . yes
C(5) N(1) C(11) 112.0(5) . . . yes
C(6) N(2) C(12) 112.1(5) . . . yes
C(17) N(3) C(23) 112.2(6) . . . yes
C(18) N(4) C(24) 113.3(6) . . . yes
S(1) C(1) C(2) 118.6(4) . . . yes
S(2) C(2) C(1) 116.3(5) . . . yes
S(1) C(3) S(2) 115.8(3) . . . yes
S(1) C(3) C(4) 122.0(4) . . . yes
S(2) C(3) C(4) 122.2(4) . . . yes
O(1) C(4) C(3) 119.2(4) . . . yes
O(1) C(4) C(5) 107.6(5) . . . yes
C(3) C(4) C(5) 133.1(5) . . . yes
N(1) C(5) C(4) 128.2(5) . . . yes
N(1) C(5) C(6) 124.1(5) . . . yes
C(4) C(5) C(6) 107.6(5) . . . yes
N(2) C(6) C(5) 123.4(5) . . . yes
N(2) C(6) C(7) 128.8(5) . . . yes
C(5) C(6) C(7) 107.8(5) . . . yes
O(1) C(7) C(6) 108.1(5) . . . yes
O(1) C(7) C(8) 119.8(5) . . . yes
C(6) C(7) C(8) 132.0(5) . . . yes
S(3) C(8) S(4) 114.8(3) . . . yes
S(3) C(8) C(7) 122.0(4) . . . yes
S(4) C(8) C(7) 123.1(4) . . . yes
S(3) C(9) C(10) 116.5(5) . . . yes
S(4) C(10) C(9) 118.4(5) . . . yes
N(1) C(11) C(12) 123.1(5) . . . yes
N(2) C(12) C(11) 125.3(5) . . . yes
S(5) C(13) C(14) 118.3(5) . . . yes
S(6) C(14) C(13) 116.8(5) . . . yes
S(5) C(15) S(6) 114.3(3) . . . yes
S(5) C(15) C(16) 123.1(4) . . . yes
S(6) C(15) C(16) 122.5(4) . . . yes
O(2) C(16) C(15) 119.4(4) . . . yes
O(2) C(16) C(17) 108.2(5) . . . yes
C(15) C(16) C(17) 132.4(5) . . . yes
N(3) C(17) C(16) 128.7(5) . . . yes
N(3) C(17) C(18) 124.4(5) . . . yes
C(16) C(17) C(18) 106.9(5) . . . yes
N(4) C(18) C(17) 122.7(5) . . . yes
N(4) C(18) C(19) 128.8(6) . . . yes
C(17) C(18) C(19) 108.6(5) . . . yes
O(2) C(19) C(18) 107.4(5) . . . yes
O(2) C(19) C(20) 119.1(5) . . . yes
C(18) C(19) C(20) 133.5(6) . . . yes
S(7) C(20) S(8) 114.9(3) . . . yes
S(7) C(20) C(19) 121.7(4) . . . yes
S(8) C(20) C(19) 123.4(4) . . . yes
S(7) C(21) C(22) 117.0(5) . . . yes
S(8) C(22) C(21) 117.7(5) . . . yes
N(3) C(23) C(24) 124.0(6) . . . yes
N(4) C(24) C(23) 123.3(6) . . . yes
Cl(1) C(25) C(26) 107(1) . . . yes
Cl(1) C(25) C(27) 131(1) . . . yes
C(26) C(25) C(27) 121(1) . . . yes
C(25) C(26) C(27) 111(1) . . 2_566 yes
C(25) C(27) C(26) 127(1) . . 2_566 yes

loop_
_geom_bond_atom_site_label_1
_geom_bond_atom_site_label_2
_geom_bond_distance
_geom_bond_site_symmetry_1
_geom_bond_site_symmetry_2
_geom_bond_publ_flag
Cl(1) C(25) 1.36(1) . . yes
S(1) C(1) 1.736(6) . . yes
S(1) C(3) 1.715(5) . . yes
S(2) C(2) 1.747(6) . . yes
S(2) C(3) 1.733(5) . . yes
S(3) C(8) 1.727(5) . . yes
S(3) C(9) 1.745(7) . . yes
S(4) C(8) 1.732(6) . . yes
S(4) C(10) 1.716(6) . . yes
S(5) C(13) 1.728(7) . . yes
S(5) C(15) 1.727(5) . . yes
S(6) C(14) 1.726(6) . . yes
S(6) C(15) 1.743(6) . . yes
S(7) C(20) 1.724(6) . . yes
S(7) C(21) 1.736(7) . . yes
S(8) C(20) 1.737(6) . . yes
S(8) C(22) 1.733(7) . . yes
P(1) F(1) 1.555(4) . . yes
P(1) F(2) 1.539(5) . . yes
P(1) F(3) 1.537(4) . . yes
P(1) F(4) 1.552(5) . . yes
P(1) F(5) 1.521(5) . . yes
P(1) F(6) 1.517(5) . . yes
O(1) C(4) 1.400(6) . . yes
O(1) C(7) 1.393(6) . . yes
O(2) C(16) 1.390(6) . . yes
O(2) C(19) 1.404(6) . . yes
N(1) C(5) 1.343(6) . . yes
N(1) C(11) 1.353(7) . . yes
N(2) C(6) 1.345(6) . . yes
N(2) C(12) 1.325(7) . . yes
N(3) C(17) 1.343(6) . . yes
N(3) C(23) 1.327(7) . . yes
N(4) C(18) 1.338(7) . . yes
N(4) C(24) 1.337(8) . . yes
C(1) C(2) 1.319(7) . . yes
C(3) C(4) 1.362(7) . . yes
C(4) C(5) 1.429(7) . . yes
C(5) C(6) 1.403(8) . . yes
C(6) C(7) 1.422(7) . . yes
C(7) C(8) 1.352(7) . . yes
C(9) C(10) 1.320(8) . . yes
C(11) C(12) 1.392(9) . . yes
C(13) C(14) 1.318(8) . . yes
C(15) C(16) 1.347(8) . . yes
C(16) C(17) 1.428(7) . . yes
C(17) C(18) 1.411(8) . . yes
C(18) C(19) 1.413(7) . . yes
C(19) C(20) 1.362(8) . . yes
C(21) C(22) 1.324(9) . . yes
C(23) C(24) 1.416(10) . . yes
C(25) C(26) 1.40(2) . . yes
C(25) C(27) 1.35(1) . . yes
C(26) C(27) 1.27(2) . 2_566 yes

loop_
_geom_contact_atom_site_label_1
_geom_contact_atom_site_label_2
_geom_contact_distance
_geom_contact_site_symmetry_1
_geom_contact_site_symmetry_2
_geom_contact_publ_flag
Cl(1) S(7) 3.381(6) . 1_455 ?
Cl(1) S(5) 3.524(5) . 2_667 ?
S(1) C(25) 3.463(9) . 1_655 ?
S(1) C(27) 3.496(8) . 1_655 ?
S(2) S(6) 3.298(2) . 2_666 ?
S(3) F(3) 3.398(4) . 1_655 ?
S(3) C(21) 3.568(6) . 1_554 ?
S(4) F(4) 3.371(6) . 2_656 ?
S(6) S(6) 3.542(3) . 2_667 ?
S(6) C(2) 3.563(5) . 1_556 ?
S(6) C(2) 3.578(6) . . ?
S(8) F(4) 3.437(5) . 2_656 ?
S(8) C(8) 3.512(5) . . ?
S(8) C(8) 3.527(5) . 1_556 ?
F(1) C(1) 3.296(7) . 2_666 ?
F(1) C(2) 3.346(7) . 2_666 ?
F(1) C(13) 3.468(9) . 2_666 ?
F(1) C(14) 3.513(8) . 2_666 ?
F(1) C(11) 3.548(8) . . ?
F(1) C(23) 3.585(8) . . ?
F(2) C(26) 3.34(1) . . ?
F(2) C(13) 3.509(8) . 2_666 ?
F(2) C(1) 3.579(7) . 2_666 ?
F(3) C(9) 3.094(7) . 1_455 ?
F(3) C(22) 3.425(8) . 2_656 ?
F(3) C(21) 3.429(8) . 1_454 ?
F(3) C(10) 3.589(8) . 2_656 ?
F(4) C(22) 3.384(8) . 2_656 ?
F(4) C(10) 3.399(8) . 2_656 ?
F(4) C(11) 3.589(8) . . ?
F(5) C(13) 3.397(7) . 2_667 ?
F(6) C(10) 3.310(7) . 2_655 ?
O(1) C(19) 3.474(6) . 1_554 ?
O(1) C(19) 3.514(6) . . ?
N(1) C(23) 3.506(8) . . ?
N(1) C(23) 3.569(8) . 1_554 ?
N(2) C(12) 3.375(6) . 2_655 ?
N(2) N(2) 3.536(8) . 2_655 ?
N(2) C(24) 3.576(9) . 2_656 ?
N(2) N(4) 3.580(6) . . ?
N(4) C(6) 3.505(7) . . ?
N(4) C(6) 3.571(7) . 1_556 ?
N(4) C(12) 3.589(8) . 2_656 ?
C(3) C(16) 3.490(7) . . ?
C(3) C(16) 3.499(7) . 1_554 ?
C(4) C(18) 3.592(7) . 1_554 ?
C(5) C(18) 3.533(7) . . ?
C(9) C(22) 3.496(8) . 1_554 ?
C(11) C(24) 3.489(9) . . ?
C(12) C(24) 3.553(8) . . ?
